data_7246357
loop_
_publ_author_name
'Li, Chaoxiong'
'Sun, Xuancheng'
'Meng, Xianggao'
'Wang, Dunjia'
'Zheng, Chunyang'

_publ_section_title
;
 Construction of ZnII/CdII-CPs and their fluorescent detection for Fe3+,
 Cr2O72&#x2212; and TNP in water via luminescence quenching
;
_journal_issue 18
_journal_name_full CrystEngComm
_journal_page_first 2728
_journal_page_last 2738
_journal_paper_doi 10.1039/D3CE00135K
_journal_volume 25
_journal_year 2023
_chemical_formula_moiety '0.25(C152 H120 Cd4 N16 O16), 2(C3 H7 N O)'
_chemical_formula_sum 'C44 H44 Cd N6 O6'
_chemical_formula_weight 865.25
_space_group_crystal_system monoclinic
_space_group_IT_number 15
_space_group_name_Hall '-C 2yc'
_space_group_name_H-M_alt 'C 1 2/c 1'
_atom_sites_solution_hydrogens geom
_atom_sites_solution_primary iterative
_audit_creation_date 2023-01-26
_audit_creation_method
;
Olex2 1.3-alpha
(compiled 2019.04.09 svn.r3586 for OlexSys, GUI svn.r5731)
;
_audit_update_record
;
2023-02-05 deposited with the CCDC.	2023-03-01 downloaded from the CCDC.
;
_cell_angle_alpha 90
_cell_angle_beta 96.238(2)
_cell_angle_gamma 90
_cell_formula_units_Z 4
_cell_length_a 8.0063(9)
_cell_length_b 24.063(3)
_cell_length_c 20.759(2)
_cell_measurement_reflns_used 9950
_cell_measurement_temperature 296.15
_cell_measurement_theta_max 31.697
_cell_measurement_theta_min 2.600
_cell_volume 3975.7(8)
_computing_cell_refinement 'SAINT v7.68A (Bruker, 2009)'
_computing_data_reduction 'SAINT v7.68A (Bruker, 2009)'
_computing_molecular_graphics 'Olex2 (Dolomanov et al., 2009)'
_computing_publication_material 'Olex2 (Dolomanov et al., 2009)'
_computing_structure_refinement 'ShelXL (Sheldrick, 2015)'
_computing_structure_solution 'olex2.solve (Bourhis et al., 2015)'
_diffrn_ambient_temperature 296.15
_diffrn_measured_fraction_theta_full 0.994
_diffrn_measured_fraction_theta_max 0.933
_diffrn_measurement_device_type 'CCD area detector'
_diffrn_measurement_method 'phi and omega scans'
_diffrn_radiation_monochromator graphite
_diffrn_radiation_type MoK\a
_diffrn_radiation_wavelength 0.71073
_diffrn_reflns_av_R_equivalents 0.0192
_diffrn_reflns_av_unetI/netI 0.0216
_diffrn_reflns_Laue_measured_fraction_full 0.994
_diffrn_reflns_Laue_measured_fraction_max 0.933
_diffrn_reflns_limit_h_max 11
_diffrn_reflns_limit_h_min -11
_diffrn_reflns_limit_k_max 31
_diffrn_reflns_limit_k_min -35
_diffrn_reflns_limit_l_max 30
_diffrn_reflns_limit_l_min -30
_diffrn_reflns_number 21297
_diffrn_reflns_point_group_measured_fraction_full 0.994
_diffrn_reflns_point_group_measured_fraction_max 0.933
_diffrn_reflns_theta_full 25.242
_diffrn_reflns_theta_max 32.121
_diffrn_reflns_theta_min 1.959
_diffrn_standards_number 0
_exptl_absorpt_coefficient_mu 0.606
_exptl_absorpt_correction_T_max 0.7463
_exptl_absorpt_correction_T_min 0.6656
_exptl_absorpt_correction_type multi-scan
_exptl_absorpt_process_details
;
SADABS-2008/1 (Bruker,2008) was used for absorption correction.
wR2(int) was 0.0544 before and 0.0399 after correction.
The Ratio of minimum to maximum transmission is 0.8919.
The \l/2 correction factor is 0.0015.
;
_exptl_crystal_colour 'clear light yellow'
_exptl_crystal_colour_lustre clear
_exptl_crystal_colour_modifier light
_exptl_crystal_colour_primary yellow
_exptl_crystal_density_diffrn 1.446
_exptl_crystal_description block
_exptl_crystal_F_000 1784
_exptl_crystal_size_max 0.2
_exptl_crystal_size_mid 0.15
_exptl_crystal_size_min 0.15
_refine_diff_density_max 0.640
_refine_diff_density_min -0.289
_refine_diff_density_rms 0.050
_refine_ls_extinction_method none
_refine_ls_goodness_of_fit_ref 1.036
_refine_ls_hydrogen_treatment constr
_refine_ls_matrix_type full
_refine_ls_number_parameters 261
_refine_ls_number_reflns 6497
_refine_ls_number_restraints 0
_refine_ls_restrained_S_all 1.036
_refine_ls_R_factor_all 0.0305
_refine_ls_R_factor_gt 0.0247
_refine_ls_shift/su_max 0.003
_refine_ls_shift/su_mean 0.000
_refine_ls_structure_factor_coef Fsqd
_refine_ls_weighting_details 'w=1/[\s^2^(Fo^2^)+(0.0325P)^2^+1.9465P] where P=(Fo^2^+2Fc^2^)/3'
_refine_ls_weighting_scheme calc
_refine_ls_wR_factor_gt 0.0621
_refine_ls_wR_factor_ref 0.0660
_reflns_Friedel_coverage 0.000
_reflns_number_gt 5770
_reflns_number_total 6497
_reflns_threshold_expression 'I > 2\s(I)'
_cod_data_source_file d3ce00135k2.cif
_cod_data_source_block mo_210723c_0m
_cod_depositor_comments 'Adding full bibliography for 7246356--7246361.cif.'
_cod_database_code 7246357
_shelx_shelxl_version_number 2018/3
_shelx_space_group_comment
;
The symmetry employed for this shelxl refinement is uniquely defined
by the following loop, which should always be used as a source of
symmetry information in preference to the above space-group names.
They are only intended as comments.
;
_shelx_estimated_absorpt_t_max 0.915
_shelx_estimated_absorpt_t_min 0.888
_olex2_refinement_description
;
1. Fixed Uiso
 At 1.2 times of:
  All C(H) groups, All C(H,H) groups
 At 1.5 times of:
  All C(H,H,H) groups
2.a Secondary CH2 refined with riding coordinates:
 C12(H12a,H12b)
2.b Aromatic/amide H refined with riding coordinates:
 C7(H7), C4(H4), C3(H3), C6(H6), C10(H10), C9(H9), C19(H19), C16(H16),
 C18(H18), C17(H17), C20(H20)
2.c Idealised Me refined as rotating group:
 C11(H11a,H11b,H11c), C21(H21a,H21b,H21c), C22(H22a,H22b,H22c)
;
_olex2_submission_special_instructions 'No special instructions were received'

loop_
_space_group_symop_operation_xyz
'x, y, z'
'-x, y, -z+1/2'
'x+1/2, y+1/2, z'
'-x+1/2, y+1/2, -z+1/2'
'-x, -y, -z'
'x, -y, z-1/2'
'-x+1/2, -y+1/2, -z'
'x+1/2, -y+1/2, z-1/2'

loop_
_atom_site_label
_atom_site_type_symbol
_atom_site_fract_x
_atom_site_fract_y
_atom_site_fract_z
_atom_site_U_iso_or_equiv
_atom_site_adp_type
_atom_site_occupancy
_atom_site_site_symmetry_order
_atom_site_calc_flag
_atom_site_refinement_flags_posn
_atom_site_refinement_flags_adp
_atom_site_refinement_flags_occupancy
_atom_site_disorder_assembly
_atom_site_disorder_group
Cd1 Cd 0.000000 0.67993(2) 0.250000 0.02945(4) Uani 1 2 d S T P . .
O2 O 0.26558(13) 0.70583(6) 0.28130(6) 0.0558(3) Uani 1 1 d . . . . .
N2 N 0.19565(14) 0.56924(5) 0.10315(6) 0.0387(2) Uani 1 1 d . . . . .
O1 O 0.10011(13) 0.74021(6) 0.34791(6) 0.0568(3) Uani 1 1 d . . . . .
N1 N 0.11850(14) 0.61726(5) 0.18482(6) 0.0380(2) Uani 1 1 d . . . . .
C2 C 0.39582(14) 0.74099(5) 0.38027(6) 0.0309(2) Uani 1 1 d . . . . .
C5 C 0.67705(14) 0.74947(5) 0.47435(6) 0.0291(2) Uani 1 1 d . . . . .
C8 C 0.06713(16) 0.59566(6) 0.12738(7) 0.0371(3) Uani 1 1 d . . . . .
C1 C 0.24259(16) 0.72956(6) 0.33338(6) 0.0343(2) Uani 1 1 d . . . . .
C7 C 0.38018(16) 0.76329(7) 0.44071(6) 0.0419(3) Uani 1 1 d . . . . .
H7 H 0.275786 0.775655 0.450469 0.050 Uiso 1 1 calc R . . . .
C4 C 0.69284(16) 0.72996(7) 0.41210(6) 0.0413(3) Uani 1 1 d . . . . .
H4 H 0.798177 0.719527 0.401350 0.050 Uiso 1 1 calc R . . . .
C3 C 0.55436(16) 0.72574(7) 0.36569(7) 0.0418(3) Uani 1 1 d . . . . .
H3 H 0.568294 0.712570 0.324492 0.050 Uiso 1 1 calc R . . . .
C14 C 0.4066(2) 0.46647(7) 0.03886(7) 0.0454(3) Uani 1 1 d . . . . .
C13 C 0.3492(2) 0.51989(7) 0.02188(7) 0.0446(3) Uani 1 1 d . . . . .
C12 C 0.1819(2) 0.53918(8) 0.04087(8) 0.0487(4) Uani 1 1 d . . . . .
H12A H 0.129292 0.563317 0.007144 0.058 Uiso 1 1 calc R . . . .
H12B H 0.109610 0.507142 0.043732 0.058 Uiso 1 1 calc R . . . .
C6 C 0.51866(16) 0.76745(7) 0.48709(6) 0.0418(3) Uani 1 1 d . . . . .
H6 H 0.505179 0.782539 0.527447 0.050 Uiso 1 1 calc R . . . .
C15 C 0.5579(2) 0.44556(7) 0.01558(7) 0.0461(3) Uani 1 1 d . . . . .
C10 C 0.28465(19) 0.60288(7) 0.19785(8) 0.0471(3) Uani 1 1 d . . . . .
H10 H 0.353041 0.612052 0.235449 0.057 Uiso 1 1 calc R . . . .
C9 C 0.33388(19) 0.57340(8) 0.14786(8) 0.0498(4) Uani 1 1 d . . . . .
H9 H 0.440218 0.558862 0.144509 0.060 Uiso 1 1 calc R . . . .
C19 C 0.3219(3) 0.43119(8) 0.08037(9) 0.0583(4) Uani 1 1 d . . . . .
H19 H 0.226543 0.444348 0.097315 0.070 Uiso 1 1 calc R . . . .
O3 O 0.9405(3) 0.45096(12) 0.12225(11) 0.1120(7) Uani 1 1 d . . . . .
C16 C 0.6056(3) 0.38976(8) 0.03127(10) 0.0602(5) Uani 1 1 d . . . . .
H16 H 0.698880 0.374742 0.014537 0.072 Uiso 1 1 calc R . . . .
N3 N 0.8098(3) 0.40584(11) 0.19761(10) 0.0851(6) Uani 1 1 d . . . . .
C11 C -0.1070(2) 0.59811(9) 0.09400(10) 0.0604(5) Uani 1 1 d . . . . .
H11A H -0.105431 0.615119 0.052237 0.091 Uiso 1 1 calc GR . . . .
H11B H -0.176419 0.619651 0.119509 0.091 Uiso 1 1 calc GR . . . .
H11C H -0.151533 0.561147 0.088728 0.091 Uiso 1 1 calc GR . . . .
C18 C 0.3767(3) 0.37950(9) 0.09549(11) 0.0715(6) Uani 1 1 d . . . . .
H18 H 0.320078 0.357775 0.123131 0.086 Uiso 1 1 calc R . . . .
C17 C 0.5186(3) 0.35802(9) 0.06995(11) 0.0716(6) Uani 1 1 d . . . . .
H17 H 0.553080 0.321781 0.079636 0.086 Uiso 1 1 calc R . . . .
C20 C 0.9009(3) 0.40839(15) 0.14877(13) 0.0893(8) Uani 1 1 d . . . . .
H20 H 0.938436 0.374961 0.133068 0.107 Uiso 1 1 calc R . . . .
C21 C 0.7442(5) 0.45584(19) 0.2229(2) 0.1312(14) Uani 1 1 d . . . . .
H21A H 0.798107 0.487443 0.205902 0.197 Uiso 1 1 calc GR . . . .
H21B H 0.765140 0.455737 0.269270 0.197 Uiso 1 1 calc GR . . . .
H21C H 0.625334 0.457803 0.210268 0.197 Uiso 1 1 calc GR . . . .
C22 C 0.7616(5) 0.35280(17) 0.22425(17) 0.1211(13) Uani 1 1 d . . . . .
H22A H 0.641389 0.349562 0.219276 0.182 Uiso 1 1 calc GR . . . .
H22B H 0.802550 0.350995 0.269417 0.182 Uiso 1 1 calc GR . . . .
H22C H 0.809205 0.322945 0.201583 0.182 Uiso 1 1 calc GR . . . .

loop_
_atom_site_aniso_label
_atom_site_aniso_U_11
_atom_site_aniso_U_22
_atom_site_aniso_U_33
_atom_site_aniso_U_23
_atom_site_aniso_U_13
_atom_site_aniso_U_12
Cd1 0.02115(6) 0.04316(8) 0.02355(6) 0.000 0.00020(4) 0.000
O2 0.0333(5) 0.0886(9) 0.0434(6) -0.0290(6) -0.0050(4) -0.0051(5)
N2 0.0353(5) 0.0456(6) 0.0362(5) -0.0112(5) 0.0090(4) -0.0023(5)
O1 0.0274(5) 0.0912(9) 0.0499(6) -0.0177(6) -0.0044(4) 0.0028(5)
N1 0.0319(5) 0.0486(7) 0.0341(5) -0.0083(5) 0.0056(4) 0.0009(4)
C2 0.0253(5) 0.0382(6) 0.0281(5) -0.0042(4) -0.0023(4) -0.0017(4)
C5 0.0231(5) 0.0370(6) 0.0265(5) -0.0057(4) -0.0003(4) -0.0015(4)
C8 0.0322(6) 0.0429(7) 0.0366(6) -0.0072(5) 0.0057(5) -0.0031(5)
C1 0.0297(5) 0.0402(7) 0.0314(5) -0.0005(5) -0.0045(4) -0.0038(5)
C7 0.0248(5) 0.0679(10) 0.0324(6) -0.0102(6) -0.0003(4) 0.0094(6)
C4 0.0247(5) 0.0666(9) 0.0319(6) -0.0166(6) -0.0001(4) 0.0032(5)
C3 0.0302(6) 0.0640(9) 0.0300(6) -0.0182(6) -0.0015(5) 0.0028(6)
C14 0.0531(8) 0.0466(8) 0.0391(7) -0.0147(6) 0.0162(6) -0.0098(6)
C13 0.0486(8) 0.0491(8) 0.0383(7) -0.0174(6) 0.0142(6) -0.0055(6)
C12 0.0454(7) 0.0614(10) 0.0405(7) -0.0200(7) 0.0097(6) -0.0043(7)
C6 0.0289(5) 0.0669(9) 0.0284(6) -0.0152(6) -0.0018(4) 0.0099(6)
C15 0.0562(9) 0.0441(8) 0.0400(7) -0.0147(6) 0.0144(6) -0.0055(6)
C10 0.0361(7) 0.0620(10) 0.0420(7) -0.0156(7) -0.0010(5) 0.0080(6)
C9 0.0346(7) 0.0640(10) 0.0506(8) -0.0201(7) 0.0044(6) 0.0056(6)
C19 0.0671(11) 0.0593(11) 0.0530(9) -0.0125(8) 0.0269(8) -0.0142(8)
O3 0.0803(12) 0.160(2) 0.0999(15) 0.0305(14) 0.0284(11) -0.0215(13)
C16 0.0754(12) 0.0486(9) 0.0596(10) -0.0119(8) 0.0213(9) 0.0027(8)
N3 0.0790(13) 0.1144(18) 0.0655(11) 0.0033(11) 0.0238(10) -0.0068(12)
C11 0.0377(7) 0.0786(13) 0.0626(10) -0.0264(9) -0.0054(7) 0.0032(8)
C18 0.0993(17) 0.0569(11) 0.0639(12) -0.0031(9) 0.0337(12) -0.0192(11)
C17 0.1040(18) 0.0455(10) 0.0687(13) -0.0036(9) 0.0242(12) -0.0016(10)
C20 0.0681(14) 0.134(3) 0.0681(14) 0.0023(15) 0.0198(11) -0.0039(15)
C21 0.127(3) 0.155(4) 0.120(3) -0.005(3) 0.049(2) 0.029(3)
C22 0.139(3) 0.143(3) 0.085(2) 0.018(2) 0.027(2) -0.034(3)

loop_
_atom_type_symbol
_atom_type_description
_atom_type_scat_dispersion_real
_atom_type_scat_dispersion_imag
_atom_type_scat_source
C C 0.0033 0.0016 'International Tables Vol C Tables 4.2.6.8 and 6.1.1.4'
H H 0.0000 0.0000 'International Tables Vol C Tables 4.2.6.8 and 6.1.1.4'
Cd Cd -0.8075 1.2024 'International Tables Vol C Tables 4.2.6.8 and 6.1.1.4'
N N 0.0061 0.0033 'International Tables Vol C Tables 4.2.6.8 and 6.1.1.4'
O O 0.0106 0.0060 'International Tables Vol C Tables 4.2.6.8 and 6.1.1.4'

loop_
_geom_angle_atom_site_label_1
_geom_angle_atom_site_label_2
_geom_angle_atom_site_label_3
_geom_angle
_geom_angle_site_symmetry_1
_geom_angle_site_symmetry_3
_geom_angle_publ_flag
O2 Cd1 O2 147.73(8) . 2 ?
O2 Cd1 O1 106.16(5) . 2 ?
O2 Cd1 O1 53.56(4) . . ?
O2 Cd1 O1 106.16(5) 2 . ?
O2 Cd1 O1 53.56(4) 2 2 ?
O2 Cd1 N1 116.78(5) . 2 ?
O2 Cd1 N1 116.78(5) 2 . ?
O2 Cd1 N1 85.06(4) . . ?
O2 Cd1 N1 85.07(4) 2 2 ?
O1 Cd1 O1 110.78(7) 2 . ?
N1 Cd1 O1 91.03(5) 2 . ?
N1 Cd1 O1 91.04(5) . 2 ?
N1 Cd1 O1 136.64(4) 2 2 ?
N1 Cd1 O1 136.64(4) . . ?
N1 Cd1 N1 98.01(6) 2 . ?
C1 O2 Cd1 98.80(8) . . ?
C8 N2 C12 124.71(12) . . ?
C8 N2 C9 107.77(11) . . ?
C9 N2 C12 127.44(12) . . ?
C1 O1 Cd1 84.62(8) . . ?
C8 N1 Cd1 132.82(10) . . ?
C8 N1 C10 106.13(11) . . ?
C10 N1 Cd1 120.17(9) . . ?
C7 C2 C1 120.64(11) . . ?
C7 C2 C3 118.45(11) . . ?
C3 C2 C1 120.75(11) . . ?
C4 C5 C5 121.63(13) . 7_666 ?
C6 C5 C5 121.16(13) . 7_666 ?
C6 C5 C4 117.21(10) . . ?
N2 C8 C11 123.87(13) . . ?
N1 C8 N2 110.18(12) . . ?
N1 C8 C11 125.92(13) . . ?
O2 C1 C2 117.06(12) . . ?
O1 C1 O2 122.00(12) . . ?
O1 C1 C2 120.80(12) . . ?
C2 C7 C6 120.80(12) . . ?
C3 C4 C5 121.40(12) . . ?
C2 C3 C4 120.61(12) . . ?
C13 C14 C15 120.10(14) . . ?
C13 C14 C19 122.22(15) . . ?
C19 C14 C15 117.67(16) . . ?
C14 C13 C12 119.59(15) . . ?
C14 C13 C15 120.31(14) . 5_665 ?
C15 C13 C12 120.02(16) 5_665 . ?
N2 C12 C13 113.33(12) . . ?
C7 C6 C5 121.35(12) . . ?
C13 C15 C14 119.54(15) 5_665 . ?
C13 C15 C16 122.63(16) 5_665 . ?
C16 C15 C14 117.82(15) . . ?
C9 C10 N1 109.78(13) . . ?
C10 C9 N2 106.11(13) . . ?
C18 C19 C14 121.66(18) . . ?
C17 C16 C15 121.64(18) . . ?
C20 N3 C21 119.9(3) . . ?
C20 N3 C22 121.7(3) . . ?
C21 N3 C22 118.2(3) . . ?
C19 C18 C17 120.65(19) . . ?
C16 C17 C18 120.4(2) . . ?
O3 C20 N3 125.5(3) . . ?

loop_
_geom_bond_atom_site_label_1
_geom_bond_atom_site_label_2
_geom_bond_distance
_geom_bond_site_symmetry_2
_geom_bond_publ_flag
Cd1 O2 2.2432(11) . ?
Cd1 O2 2.2432(11) 2 ?
Cd1 O1 2.5541(12) . ?
Cd1 O1 2.5541(12) 2 ?
Cd1 N1 2.2986(12) 2 ?
Cd1 N1 2.2987(12) . ?
O2 C1 1.2536(17) . ?
N2 C8 1.3522(17) . ?
N2 C12 1.4751(18) . ?
N2 C9 1.3687(19) . ?
O1 C1 1.2381(17) . ?
N1 C8 1.3245(17) . ?
N1 C10 1.3728(18) . ?
C2 C1 1.5063(16) . ?
C2 C7 1.3827(18) . ?
C2 C3 1.3860(18) . ?
C5 C5 1.493(2) 7_666 ?
C5 C4 1.3935(17) . ?
C5 C6 1.3922(17) . ?
C8 C11 1.489(2) . ?
C7 C6 1.3908(17) . ?
C4 C3 1.3913(17) . ?
C14 C13 1.397(2) . ?
C14 C15 1.443(2) . ?
C14 C19 1.432(2) . ?
C13 C12 1.510(2) . ?
C13 C15 1.405(2) 5_665 ?
C15 C16 1.424(3) . ?
C10 C9 1.351(2) . ?
C19 C18 1.345(3) . ?
O3 C20 1.221(4) . ?
C16 C17 1.355(3) . ?
N3 C20 1.313(3) . ?
N3 C21 1.435(4) . ?
N3 C22 1.460(4) . ?
C18 C17 1.403(3) . ?
